data_7230613
loop_
_publ_author_name
'Kumar, Vineet'
'Goswami, Pramod Kumar'
'Thaimattam, Ram'
'Ramanan, Arunachalam'

_publ_section_title
;
 Multicomponent solids of uracil derivatives -- orotic and isoorotic acids
;
_journal_issue 25
_journal_name_full CrystEngComm
_journal_page_first 3490
_journal_paper_doi 10.1039/C8CE00486B
_journal_volume 20
_journal_year 2018
_chemical_formula_moiety 'C5 H4 N2 O4, C5 H3 N2 O4, C5 H7 N2'
_chemical_formula_sum 'C15 H14 N6 O8'
_chemical_formula_weight 406.32
_space_group_crystal_system triclinic
_space_group_IT_number 2
_space_group_name_Hall '-P 1'
_space_group_name_H-M_alt 'P -1'
_symmetry_space_group_name_Hall '-P 1'
_symmetry_space_group_name_H-M 'P -1'
_atom_sites_solution_hydrogens mixed
_audit_creation_date 2018-01-20
_audit_creation_method
;
Olex2 1.2-ac3
(compiled 2016.03.30 svn.r3266 for Rigaku Oxford Diffraction, GUI svn.r5168)
;
_audit_update_record
;
2018-03-25 deposited with the CCDC.
2018-05-08 downloaded from the CCDC.
;
_cell_angle_alpha 65.633(4)
_cell_angle_beta 76.026(5)
_cell_angle_gamma 70.452(4)
_cell_formula_units_Z 2
_cell_length_a 8.705(2)
_cell_length_b 10.392(3)
_cell_length_c 10.914(3)
_cell_measurement_reflns_used 673
_cell_measurement_temperature 298(2)
_cell_measurement_theta_max 22.08
_cell_measurement_theta_min 2.23
_cell_volume 841.3(4)
_computing_cell_refinement 'SAINT v6.45A (Bruker, 2003)'
_computing_data_collection 'Bruker SMART'
_computing_data_reduction 'SAINT v6.45A (Bruker, 2003)'
_computing_molecular_graphics 'Olex2 (Dolomanov et al., 2009)'
_computing_publication_material 'Olex2 (Dolomanov et al., 2009)'
_computing_structure_refinement 'ShelXL (Sheldrick, 2015)'
_computing_structure_solution 'SHELXS-97 (Sheldrick, 1990)'
_diffrn_ambient_temperature 298
_diffrn_measured_fraction_theta_full 0.999
_diffrn_measured_fraction_theta_max 0.999
_diffrn_measurement_device_type 'CCD area detector'
_diffrn_measurement_method 'phi and omega scans'
_diffrn_radiation_monochromator graphite
_diffrn_radiation_type MoK\a
_diffrn_radiation_wavelength 0.71073
_diffrn_reflns_av_R_equivalents 0.0624
_diffrn_reflns_av_unetI/netI 0.0806
_diffrn_reflns_Laue_measured_fraction_full 0.999
_diffrn_reflns_Laue_measured_fraction_max 0.999
_diffrn_reflns_limit_h_max 10
_diffrn_reflns_limit_h_min -10
_diffrn_reflns_limit_k_max 12
_diffrn_reflns_limit_k_min -12
_diffrn_reflns_limit_l_max 12
_diffrn_reflns_limit_l_min -12
_diffrn_reflns_number 8190
_diffrn_reflns_point_group_measured_fraction_full 0.999
_diffrn_reflns_point_group_measured_fraction_max 0.999
_diffrn_reflns_theta_full 24.999
_diffrn_reflns_theta_max 24.999
_diffrn_reflns_theta_min 2.232
_exptl_absorpt_coefficient_mu 0.133
_exptl_absorpt_correction_T_max 0.982
_exptl_absorpt_correction_T_min 0.839625
_exptl_absorpt_correction_type multi-scan
_exptl_absorpt_process_details
;
SADABS v.2.10 (Bruker,2003) was used for absorption correction.
R(int) was 0.0488 before and 0.0276 after correction.
The Ratio of minimum to maximum transmission is 0.8396.
The \l/2 correction factor is 0.0015.
;
_exptl_crystal_colour colorless
_exptl_crystal_density_diffrn 1.604
_exptl_crystal_density_method 'not measured'
_exptl_crystal_description rod
_exptl_crystal_F_000 420
_exptl_crystal_size_max .36
_exptl_crystal_size_mid .28
_exptl_crystal_size_min .23
_refine_diff_density_max 0.230
_refine_diff_density_min -0.313
_refine_diff_density_rms 0.057
_refine_ls_extinction_method none
_refine_ls_goodness_of_fit_ref 1.075
_refine_ls_hydrogen_treatment mixed
_refine_ls_matrix_type full
_refine_ls_number_parameters 270
_refine_ls_number_reflns 2962
_refine_ls_number_restraints 1
_refine_ls_restrained_S_all 1.075
_refine_ls_R_factor_all 0.1454
_refine_ls_R_factor_gt 0.0795
_refine_ls_shift/su_max 0.001
_refine_ls_shift/su_mean 0.000
_refine_ls_structure_factor_coef Fsqd
_refine_ls_weighting_details 'w=1/[\s^2^(Fo^2^)+(0.0642P)^2^+0.1785P] where P=(Fo^2^+2Fc^2^)/3'
_refine_ls_weighting_scheme calc
_refine_ls_wR_factor_gt 0.1479
_refine_ls_wR_factor_ref 0.1734
_reflns_Friedel_coverage 0.000
_reflns_number_gt 1713
_reflns_number_total 2962
_reflns_threshold_expression 'I > 2\s(I)'
_cod_data_source_file c8ce00486b2.cif
_cod_data_source_block jmd18ocm
_cod_depositor_comments 'Adding full bibliography for 7230605--7230614.cif.'
_cod_database_code 7230613
_shelx_space_group_comment
;
The symmetry employed for this shelxl refinement is uniquely defined
by the following loop, which should always be used as a source of
symmetry information in preference to the above space-group names.
They are only intended as comments.
;
_olex2_refinement_description
;
1. Fixed Uiso
 At 1.2 times of:
  All C(H) groups, All N(H) groups, All N(H,H) groups
2. Restrained distances
 H2-O2
 0.98 with sigma of 0.02
3.a Aromatic/amide H refined with riding coordinates:
 N1(H1), N2(H2A), N4(H4), N3(H3A), C3(H3), C6(H6), C12(H12), C14(H14),
 C11(H11), C15(H15)
3.b X=CH2 refined with riding coordinates:
 N6(H6A,H6B)
;
_shelx_shelxl_version_number 2017/1
_olex2_submission_special_instructions 'No special instructions were received'

loop_
_space_group_symop_operation_xyz
'x, y, z'
'-x, -y, -z'

loop_
_atom_site_label
_atom_site_type_symbol
_atom_site_fract_x
_atom_site_fract_y
_atom_site_fract_z
_atom_site_U_iso_or_equiv
_atom_site_adp_type
_atom_site_occupancy
_atom_site_site_symmetry_order
_atom_site_calc_flag
_atom_site_refinement_flags_posn
O3 O 0.3714(4) -0.0176(3) 0.3883(3) 0.0365(8) Uani 1 1 d .
O7 O -0.1965(4) 0.5556(3) 0.9500(3) 0.0406(8) Uani 1 1 d .
O6 O 0.0907(4) 0.9539(3) 0.6763(3) 0.0414(9) Uani 1 1 d .
N1 N 0.2727(4) 0.1501(3) 0.4899(3) 0.0282(9) Uani 1 1 d .
H1 H 0.211302 0.096762 0.547938 0.034 Uiso 1 1 calc R
O2 O 0.6425(4) 0.3872(3) 0.1117(3) 0.0456(9) Uani 1 1 d D
N2 N 0.3571(4) 0.3613(4) 0.4085(3) 0.0310(9) Uani 1 1 d .
H2A H 0.354996 0.442269 0.413629 0.037 Uiso 1 1 calc R
O4 O 0.1743(4) 0.3108(3) 0.5991(3) 0.0386(8) Uani 1 1 d .
O1 O 0.5266(4) 0.5462(3) 0.2171(3) 0.0535(10) Uani 1 1 d .
N4 N 0.1738(4) 0.7922(3) 0.5682(3) 0.0309(9) Uani 1 1 d .
H4 H 0.232274 0.847173 0.508054 0.037 Uiso 1 1 calc R
N3 N 0.0809(4) 0.5866(3) 0.6466(3) 0.0280(9) Uani 1 1 d .
H3A H 0.076743 0.508411 0.639516 0.034 Uiso 1 1 calc R
O8 O -0.1074(4) 0.4157(3) 0.8240(3) 0.0513(10) Uani 1 1 d .
O5 O 0.2619(4) 0.6367(3) 0.4540(3) 0.0448(9) Uani 1 1 d .
C9 C -0.0113(5) 0.6225(4) 0.7552(4) 0.0259(10) Uani 1 1 d .
C1 C 0.5468(5) 0.4321(5) 0.2042(4) 0.0289(10) Uani 1 1 d .
C2 C 0.4548(5) 0.3227(4) 0.3040(4) 0.0245(10) Uani 1 1 d .
C3 C 0.4657(5) 0.1957(4) 0.2934(4) 0.0283(10) Uani 1 1 d .
H3 H 0.534699 0.170049 0.222727 0.034 Uiso 1 1 calc R
C8 C 0.1786(5) 0.6676(4) 0.5494(4) 0.0286(11) Uani 1 1 d .
C10 C -0.1128(5) 0.5199(5) 0.8512(4) 0.0290(10) Uani 1 1 d .
N5 N 0.7669(5) 1.1760(4) -0.1056(4) 0.0485(12) Uani 1 1 d .
C6 C -0.0086(5) 0.7422(4) 0.7709(4) 0.0260(10) Uani 1 1 d .
H6 H -0.068424 0.763618 0.846299 0.031 Uiso 1 1 calc R
C5 C 0.2634(5) 0.2773(4) 0.5044(4) 0.0279(10) Uani 1 1 d .
C7 C 0.0859(5) 0.8386(4) 0.6724(4) 0.0276(10) Uani 1 1 d .
C12 C 0.7940(5) 0.9753(5) 0.0995(4) 0.0363(11) Uani 1 1 d .
H12 H 0.826487 0.931140 0.185921 0.044 Uiso 1 1 calc R
C14 C 0.6848(5) 0.9717(5) -0.0796(4) 0.0381(12) Uani 1 1 d .
H14 H 0.641982 0.925994 -0.115753 0.046 Uiso 1 1 calc R
C13 C 0.7290(5) 0.9011(4) 0.0511(4) 0.0299(11) Uani 1 1 d .
C4 C 0.3716(5) 0.0996(4) 0.3904(4) 0.0239(10) Uani 1 1 d .
N6 N 0.7119(5) 0.7678(4) 0.1297(4) 0.0510(11) Uani 1 1 d .
H6A H 0.672209 0.722137 0.100095 0.061 Uiso 1 1 calc R
H6B H 0.740479 0.727417 0.210111 0.061 Uiso 1 1 calc R
C11 C 0.8092(6) 1.1106(5) 0.0205(5) 0.0438(13) Uani 1 1 d .
H11 H 0.850148 1.159936 0.054050 0.053 Uiso 1 1 calc R
C15 C 0.7049(5) 1.1082(5) -0.1541(5) 0.0455(13) Uani 1 1 d .
H15 H 0.674364 1.155367 -0.241163 0.055 Uiso 1 1 calc R
H5 H 0.789(8) 1.279(7) -0.149(7) 0.14(3) Uiso 1 1 d .
H2 H 0.709(6) 0.457(5) 0.052(5) 0.11(2) Uiso 1 1 d D

loop_
_atom_site_aniso_label
_atom_site_aniso_U_11
_atom_site_aniso_U_22
_atom_site_aniso_U_33
_atom_site_aniso_U_23
_atom_site_aniso_U_13
_atom_site_aniso_U_12
O3 0.050(2) 0.0319(18) 0.0375(18) -0.0201(15) 0.0101(15) -0.0240(16)
O7 0.050(2) 0.041(2) 0.0338(18) -0.0173(16) 0.0234(15) -0.0299(16)
O6 0.061(2) 0.0336(18) 0.0409(19) -0.0213(15) 0.0194(16) -0.0347(17)
N1 0.035(2) 0.0245(19) 0.0235(19) -0.0060(16) 0.0068(16) -0.0164(17)
O2 0.052(2) 0.038(2) 0.044(2) -0.0168(17) 0.0254(17) -0.0279(17)
N2 0.046(2) 0.023(2) 0.027(2) -0.0104(17) 0.0082(17) -0.0212(18)
O4 0.057(2) 0.0317(18) 0.0304(17) -0.0187(15) 0.0155(15) -0.0216(16)
O1 0.074(2) 0.038(2) 0.058(2) -0.0271(18) 0.0311(18) -0.0407(19)
N4 0.041(2) 0.0244(19) 0.030(2) -0.0102(17) 0.0109(17) -0.0218(18)
N3 0.041(2) 0.0174(18) 0.027(2) -0.0083(16) 0.0065(17) -0.0171(17)
O8 0.070(2) 0.044(2) 0.054(2) -0.0251(18) 0.0182(18) -0.0418(19)
O5 0.067(2) 0.0361(19) 0.0363(19) -0.0249(16) 0.0293(17) -0.0293(17)
C9 0.024(2) 0.027(2) 0.026(2) -0.009(2) -0.0005(19) -0.009(2)
C1 0.032(3) 0.028(3) 0.029(3) -0.008(2) 0.003(2) -0.016(2)
C2 0.029(2) 0.022(2) 0.021(2) -0.0047(18) 0.0035(18) -0.0135(19)
C3 0.034(3) 0.027(2) 0.023(2) -0.009(2) 0.0055(19) -0.013(2)
C8 0.042(3) 0.019(2) 0.023(2) -0.004(2) 0.006(2) -0.018(2)
C10 0.032(3) 0.029(3) 0.027(3) -0.010(2) 0.002(2) -0.015(2)
N5 0.049(3) 0.029(2) 0.052(3) -0.008(2) 0.014(2) -0.015(2)
C6 0.028(2) 0.027(2) 0.024(2) -0.0109(19) 0.0088(18) -0.015(2)
C5 0.039(3) 0.019(2) 0.027(2) -0.008(2) 0.002(2) -0.012(2)
C7 0.031(3) 0.026(2) 0.028(2) -0.009(2) 0.002(2) -0.014(2)
C12 0.042(3) 0.038(3) 0.033(3) -0.019(2) -0.001(2) -0.010(2)
C14 0.041(3) 0.045(3) 0.034(3) -0.021(2) 0.005(2) -0.018(2)
C13 0.034(3) 0.020(2) 0.037(3) -0.014(2) 0.001(2) -0.007(2)
C4 0.030(2) 0.020(2) 0.024(2) -0.0096(19) 0.0005(19) -0.009(2)
N6 0.063(3) 0.027(2) 0.064(3) -0.005(2) -0.020(2) -0.017(2)
C11 0.045(3) 0.040(3) 0.058(4) -0.036(3) 0.013(3) -0.017(3)
C15 0.037(3) 0.051(3) 0.033(3) -0.008(3) 0.002(2) -0.006(3)

loop_
_atom_type_symbol
_atom_type_description
_atom_type_scat_dispersion_real
_atom_type_scat_dispersion_imag
_atom_type_scat_source
C C 0.0033 0.0016 'International Tables Vol C Tables 4.2.6.8 and 6.1.1.4'
H H 0.0000 0.0000 'International Tables Vol C Tables 4.2.6.8 and 6.1.1.4'
N N 0.0061 0.0033 'International Tables Vol C Tables 4.2.6.8 and 6.1.1.4'
O O 0.0106 0.0060 'International Tables Vol C Tables 4.2.6.8 and 6.1.1.4'

loop_
_geom_angle_atom_site_label_1
_geom_angle_atom_site_label_2
_geom_angle_atom_site_label_3
_geom_angle
C5 N1 H1 117.0
C5 N1 C4 126.0(3)
C4 N1 H1 117.0
C1 O2 H2 111(3)
C2 N2 H2A 118.7
C5 N2 H2A 118.7
C5 N2 C2 122.7(3)
C8 N4 H4 116.3
C7 N4 H4 116.3
C7 N4 C8 127.3(3)
C9 N3 H3A 118.1
C8 N3 H3A 118.1
C8 N3 C9 123.9(3)
N3 C9 C10 116.1(3)
C6 C9 N3 120.4(4)
C6 C9 C10 123.5(4)
O2 C1 C2 112.7(4)
O1 C1 O2 127.2(4)
O1 C1 C2 120.1(4)
N2 C2 C1 115.3(3)
C3 C2 N2 121.0(3)
C3 C2 C1 123.7(4)
C2 C3 H3 119.9
C2 C3 C4 120.2(4)
C4 C3 H3 119.9
N3 C8 N4 113.5(4)
O5 C8 N4 121.7(3)
O5 C8 N3 124.7(4)
O7 C10 C9 114.8(4)
O8 C10 O7 127.9(4)
O8 C10 C9 117.3(4)
C11 N5 H5 109(4)
C15 N5 C11 119.9(4)
C15 N5 H5 131(4)
C9 C6 H6 119.7
C9 C6 C7 120.7(4)
C7 C6 H6 119.7
N2 C5 N1 115.5(4)
O4 C5 N1 121.1(4)
O4 C5 N2 123.4(4)
O6 C7 N4 120.8(4)
O6 C7 C6 125.0(4)
N4 C7 C6 114.2(3)
C13 C12 H12 120.1
C11 C12 H12 120.1
C11 C12 C13 119.7(4)
C13 C14 H14 120.3
C15 C14 H14 120.3
C15 C14 C13 119.4(4)
C14 C13 C12 117.6(4)
N6 C13 C12 119.9(4)
N6 C13 C14 122.5(4)
O3 C4 N1 120.4(3)
O3 C4 C3 125.0(4)
N1 C4 C3 114.6(3)
C13 N6 H6A 120.0
C13 N6 H6B 120.0
H6A N6 H6B 120.0
N5 C11 C12 121.6(5)
N5 C11 H11 119.2
C12 C11 H11 119.2
N5 C15 C14 121.7(5)
N5 C15 H15 119.1
C14 C15 H15 119.1

loop_
_geom_bond_atom_site_label_1
_geom_bond_atom_site_label_2
_geom_bond_distance
O3 C4 1.229(4)
O7 C10 1.265(5)
O6 C7 1.230(4)
N1 H1 0.8600
N1 C5 1.368(5)
N1 C4 1.383(5)
O2 C1 1.286(5)
O2 H2 1.00(2)
N2 H2A 0.8600
N2 C2 1.366(5)
N2 C5 1.354(5)
O4 C5 1.234(4)
O1 C1 1.201(5)
N4 H4 0.8600
N4 C8 1.378(5)
N4 C7 1.377(5)
N3 H3A 0.8600
N3 C9 1.376(5)
N3 C8 1.365(5)
O8 C10 1.220(5)
O5 C8 1.211(4)
C9 C10 1.509(5)
C9 C6 1.332(5)
C1 C2 1.512(5)
C2 C3 1.342(5)
C3 H3 0.9300
C3 C4 1.430(5)
N5 C11 1.340(6)
N5 C15 1.330(6)
N5 H5 1.04(7)
C6 H6 0.9300
C6 C7 1.440(5)
C12 H12 0.9300
C12 C13 1.402(5)
C12 C11 1.344(6)
C14 H14 0.9300
C14 C13 1.391(6)
C14 C15 1.359(6)
C13 N6 1.331(5)
N6 H6A 0.8600
N6 H6B 0.8600
C11 H11 0.9300
C15 H15 0.9300

loop_
_geom_hbond_atom_site_label_D
_geom_hbond_atom_site_label_H
_geom_hbond_atom_site_label_A
_geom_hbond_distance_DH
_geom_hbond_distance_HA
_geom_hbond_distance_DA
_geom_hbond_angle_DHA
_geom_hbond_site_symmetry_A
_geom_hbond_publ_flag
N5 H5 O8 1.04(7) 1.81(7) 2.798(5) 156(6) 1_664 yes

loop_
_geom_torsion_atom_site_label_1
_geom_torsion_atom_site_label_2
_geom_torsion_atom_site_label_3
_geom_torsion_atom_site_label_4
_geom_torsion
O2 C1 C2 N2 177.0(4)
O2 C1 C2 C3 -3.1(6)
N2 C2 C3 C4 1.4(6)
O1 C1 C2 N2 -2.7(6)
O1 C1 C2 C3 177.2(4)
N3 C9 C10 O7 -179.9(4)
N3 C9 C10 O8 -1.3(6)
N3 C9 C6 C7 2.2(6)
C9 N3 C8 N4 -1.4(6)
C9 N3 C8 O5 179.2(4)
C9 C6 C7 O6 177.2(4)
C9 C6 C7 N4 -2.3(6)
C1 C2 C3 C4 -178.5(4)
C2 N2 C5 N1 0.0(6)
C2 N2 C5 O4 -179.8(4)
C2 C3 C4 O3 178.9(4)
C2 C3 C4 N1 0.6(6)
C8 N4 C7 O6 -179.0(4)
C8 N4 C7 C6 0.6(6)
C8 N3 C9 C10 179.5(4)
C8 N3 C9 C6 -0.2(6)
C10 C9 C6 C7 -177.5(4)
C6 C9 C10 O7 -0.2(6)
C6 C9 C10 O8 178.4(4)
C5 N1 C4 O3 179.1(4)
C5 N1 C4 C3 -2.5(6)
C5 N2 C2 C1 178.2(4)
C5 N2 C2 C3 -1.7(6)
C7 N4 C8 N3 1.2(6)
C7 N4 C8 O5 -179.4(4)
C13 C12 C11 N5 -1.5(7)
C13 C14 C15 N5 0.5(7)
C4 N1 C5 N2 2.3(6)
C4 N1 C5 O4 -177.9(4)
C11 N5 C15 C14 -1.0(7)
C11 C12 C13 C14 0.9(6)
C11 C12 C13 N6 -179.2(4)
C15 N5 C11 C12 1.5(7)
C15 C14 C13 C12 -0.5(6)
C15 C14 C13 N6 179.7(4)
